data_7708212
loop_
_publ_author_name
'Qian, Junfeng'
'Lu, Huangjie'
'Zheng, Zhaofa'
'Xu, Miaomiao'
'Qian, Yuan'
'Zhang, Zhi-Hui'
'Wang, Jian-Qiang'
'He, Mingyang'
'Lin, Jian'

_publ_section_title
;
 Achieving Colour Tuneable and White-Light Luminescence in a Large Family
 of Dual-Emission Lanthanide Coordination Polymers
;
_journal_name_full 'Dalton Transactions'
_journal_paper_doi 10.1039/D1DT01618K
_journal_year 2021
_chemical_formula_moiety 'C18 N3 O6 Tb'
_chemical_formula_sum 'C18 N3 O6 Tb'
_chemical_formula_weight 513.13
_chemical_melting_point ?
_chemical_name_common 'Terbium 2,2':6',2''-terpyridine-4'-carboxyli'
_space_group_crystal_system monoclinic
_space_group_IT_number 15
_space_group_name_Hall '-C 2yc'
_space_group_name_H-M_alt 'C 1 2/c 1'
_audit_creation_method SHELXL-2014
_audit_update_record
;
2021-07-16 deposited with the CCDC.	2021-09-06 downloaded from the CCDC.
;
_cell_angle_alpha 90
_cell_angle_beta 125.1260(10)
_cell_angle_gamma 90
_cell_formula_units_Z 4
_cell_length_a 17.9568(8)
_cell_length_b 9.4586(4)
_cell_length_c 11.8830(5)
_cell_measurement_reflns_used 9060
_cell_measurement_temperature 293(2)
_cell_measurement_theta_max 55.062
_cell_measurement_theta_min 5.123
_cell_volume 1650.73(12)
_computing_cell_refinement 'Bruker SAINT'
_computing_data_collection 'Bruker APEX3'
_computing_data_reduction 'Bruker SAINT'
_computing_molecular_graphics 'Bruker SHELXTL'
_computing_publication_material 'Bruker SHELXTL'
_computing_structure_refinement 'SHELXL-2014 (Sheldrick, 2014)'
_computing_structure_solution 'SHELXS-97 (Sheldrick 2008)'
_diffrn_ambient_temperature 293(2)
_diffrn_measured_fraction_theta_full 0.993
_diffrn_measured_fraction_theta_max 0.994
_diffrn_measurement_device_type 'Bruker APEX-II CCD'
_diffrn_measurement_method '0.5 wide w/ exposures'
_diffrn_radiation_type MoK\a
_diffrn_radiation_wavelength 0.71073
_diffrn_reflns_av_R_equivalents 0.0495
_diffrn_reflns_av_unetI/netI 0.0297
_diffrn_reflns_Laue_measured_fraction_full 0.993
_diffrn_reflns_Laue_measured_fraction_max 0.994
_diffrn_reflns_limit_h_max 23
_diffrn_reflns_limit_h_min -23
_diffrn_reflns_limit_k_max 12
_diffrn_reflns_limit_k_min -12
_diffrn_reflns_limit_l_max 15
_diffrn_reflns_limit_l_min -15
_diffrn_reflns_number 11395
_diffrn_reflns_point_group_measured_fraction_full 0.993
_diffrn_reflns_point_group_measured_fraction_max 0.994
_diffrn_reflns_theta_full 25.242
_diffrn_reflns_theta_max 27.543
_diffrn_reflns_theta_min 2.561
_exptl_absorpt_coefficient_mu 4.328
_exptl_absorpt_correction_T_max 0.707
_exptl_absorpt_correction_T_min 0.601
_exptl_absorpt_correction_type multi-scan
_exptl_absorpt_process_details SHELTXPREP
_exptl_crystal_colour colorless
_exptl_crystal_density_diffrn 2.065
_exptl_crystal_description block
_exptl_crystal_F_000 968
_exptl_crystal_size_max 0.12
_exptl_crystal_size_mid 0.10
_exptl_crystal_size_min 0.08
_refine_diff_density_max 0.857
_refine_diff_density_min -0.802
_refine_diff_density_rms 0.135
_refine_ls_extinction_method none
_refine_ls_goodness_of_fit_ref 1.111
_refine_ls_hydrogen_treatment undef
_refine_ls_matrix_type full
_refine_ls_number_parameters 129
_refine_ls_number_reflns 1901
_refine_ls_number_restraints 0
_refine_ls_restrained_S_all 1.111
_refine_ls_R_factor_all 0.0243
_refine_ls_R_factor_gt 0.0225
_refine_ls_shift/su_max 0.000
_refine_ls_shift/su_mean 0.000
_refine_ls_structure_factor_coef Fsqd
_refine_ls_weighting_details 'w=1/[\s^2^(Fo^2^)+(0.0367P)^2^+5.0103P] where P=(Fo^2^+2Fc^2^)/3'
_refine_ls_weighting_scheme calc
_refine_ls_wR_factor_gt 0.0594
_refine_ls_wR_factor_ref 0.0676
_reflns_Friedel_coverage 0.000
_reflns_number_gt 1835
_reflns_number_total 1901
_reflns_threshold_expression 'I > 2\s(I)'
_cod_data_source_file d1dt01618k2.cif
_cod_data_source_block TbTPC2
_cod_depositor_comments
;
The following automatic conversions were performed:

data item '_chemical_melting_point' value 'N/a' was changed to '?' --
the value is undefined or not given.

Automatic conversion script
Id: cif_fix_values 7556 2019-12-06 15:28:31Z antanas 
;
_cod_original_sg_symbol_H-M 'C 2/c'
_cod_database_code 7708212
_shelx_space_group_comment
;
The symmetry employed for this shelxl refinement is uniquely defined
by the following loop, which should always be used as a source of
symmetry information in preference to the above space-group names.
They are only intended as comments.
;
_shelxl_version_number 2014-3

loop_
_space_group_symop_operation_xyz
'x, y, z'
'-x, y, -z+1/2'
'x+1/2, y+1/2, z'
'-x+1/2, y+1/2, -z+1/2'
'-x, -y, -z'
'x, -y, z-1/2'
'-x+1/2, -y+1/2, -z'
'x+1/2, -y+1/2, z-1/2'

loop_
_atom_site_label
_atom_site_type_symbol
_atom_site_fract_x
_atom_site_fract_y
_atom_site_fract_z
_atom_site_U_iso_or_equiv
_atom_site_adp_type
_atom_site_occupancy
_atom_site_site_symmetry_order
_atom_site_calc_flag
_atom_site_refinement_flags_posn
_atom_site_refinement_flags_adp
_atom_site_refinement_flags_occupancy
_atom_site_disorder_assembly
_atom_site_disorder_group
Tb1 Tb 0.5000 -0.15963(2) 0.7500 0.01914(9) Uani 1 2 d S T P . .
N1 N 0.5000 0.5776(4) 0.7500 0.0227(8) Uani 1 2 d S T P . .
N2 N 0.5897(2) 0.7338(3) 0.6777(3) 0.0263(6) Uani 1 1 d . . . . .
O1 O 0.4835(2) 0.0618(3) 0.8265(3) 0.0378(7) Uani 1 1 d . . . . .
O2 O 0.3965(2) -0.2270(4) 0.5137(4) 0.0525(8) Uani 1 1 d . . . . .
O3 O 0.3382(3) -0.0792(4) 0.5821(4) 0.0548(9) Uani 1 1 d . . . . .
C1 C 0.5453(2) 0.5053(3) 0.7092(4) 0.0232(7) Uani 1 1 d . . . . .
C2 C 0.5000 0.1257(6) 0.7500 0.0313(11) Uani 1 2 d S T P . .
C3 C 0.5000 0.2849(5) 0.7500 0.0264(10) Uani 1 2 d S T P . .
C4 C 0.5957(2) 0.5927(4) 0.6693(4) 0.0237(7) Uani 1 1 d . . . . .
C5 C 0.5448(3) 0.3577(4) 0.7040(4) 0.0279(8) Uani 1 1 d . . . . .
C6 C 0.3337(4) -0.1553(4) 0.4935(5) 0.0394(10) Uani 1 1 d . . . . .
C7 C 0.6341(3) 0.8191(4) 0.6430(5) 0.0353(9) Uani 1 1 d . . . . .
C8 C 0.6472(3) 0.5327(4) 0.6281(4) 0.0323(8) Uani 1 1 d . . . . .
C9 C 0.6948(3) 0.6204(5) 0.5962(5) 0.0387(9) Uani 1 1 d . . . . .
C10 C 0.6874(3) 0.7666(5) 0.6024(5) 0.0387(9) Uani 1 1 d . . . . .

loop_
_atom_site_aniso_label
_atom_site_aniso_U_11
_atom_site_aniso_U_22
_atom_site_aniso_U_33
_atom_site_aniso_U_23
_atom_site_aniso_U_13
_atom_site_aniso_U_12
Tb1 0.02758(14) 0.00921(13) 0.02791(14) 0.000 0.02020(11) 0.000
N1 0.028(2) 0.0156(18) 0.030(2) 0.000 0.0196(18) 0.000
N2 0.0306(15) 0.0204(14) 0.0352(16) 0.0002(12) 0.0231(14) -0.0014(11)
O1 0.0622(19) 0.0191(13) 0.0504(17) 0.0013(11) 0.0431(17) 0.0005(12)
O2 0.0486(19) 0.049(2) 0.049(2) -0.0076(15) 0.0217(16) 0.0068(15)
O3 0.052(2) 0.059(2) 0.057(2) 0.0003(17) 0.0330(18) 0.0140(17)
C1 0.0254(16) 0.0188(16) 0.0274(16) 0.0001(12) 0.0162(14) 0.0017(12)
C2 0.038(3) 0.022(2) 0.037(3) 0.000 0.023(3) 0.000
C3 0.030(2) 0.018(2) 0.032(3) 0.000 0.018(2) 0.000
C4 0.0252(16) 0.0210(16) 0.0249(16) -0.0018(12) 0.0145(14) -0.0018(13)
C5 0.032(2) 0.0215(17) 0.035(2) -0.0015(13) 0.0221(18) 0.0001(13)
C6 0.044(3) 0.035(2) 0.037(2) 0.0046(16) 0.022(2) 0.0070(16)
C7 0.043(2) 0.0235(17) 0.053(3) 0.0050(17) 0.035(2) -0.0027(16)
C8 0.038(2) 0.0288(19) 0.039(2) -0.0006(15) 0.0278(18) 0.0025(15)
C9 0.044(2) 0.038(2) 0.049(2) 0.0053(19) 0.035(2) 0.0062(19)
C10 0.044(2) 0.036(2) 0.053(3) 0.0063(18) 0.037(2) 0.0004(17)

loop_
_atom_type_symbol
_atom_type_description
_atom_type_scat_dispersion_real
_atom_type_scat_dispersion_imag
_atom_type_scat_source
C C 0.0033 0.0016 'International Tables Vol C Tables 4.2.6.8 and 6.1.1.4'
N N 0.0061 0.0033 'International Tables Vol C Tables 4.2.6.8 and 6.1.1.4'
O O 0.0106 0.0060 'International Tables Vol C Tables 4.2.6.8 and 6.1.1.4'
Tb Tb -0.1723 4.1537 'International Tables Vol C Tables 4.2.6.8 and 6.1.1.4'

loop_
_geom_angle_atom_site_label_1
_geom_angle_atom_site_label_2
_geom_angle_atom_site_label_3
_geom_angle
_geom_angle_site_symmetry_1
_geom_angle_site_symmetry_3
_geom_angle_publ_flag
O1 Tb1 O1 55.67(13) 2_656 . ?
O1 Tb1 O2 88.26(12) 2_656 . ?
O1 Tb1 O2 120.07(11) . . ?
O1 Tb1 O2 120.07(11) 2_656 2_656 ?
O1 Tb1 O2 88.25(12) . 2_656 ?
O2 Tb1 O2 149.13(18) . 2_656 ?
O1 Tb1 N2 139.01(10) 2_656 2_646 ?
O1 Tb1 N2 88.65(10) . 2_646 ?
O2 Tb1 N2 94.54(12) . 2_646 ?
O2 Tb1 N2 72.59(11) 2_656 2_646 ?
O1 Tb1 N2 88.65(10) 2_656 1_545 ?
O1 Tb1 N2 139.01(10) . 1_545 ?
O2 Tb1 N2 72.59(11) . 1_545 ?
O2 Tb1 N2 94.54(12) 2_656 1_545 ?
N2 Tb1 N2 131.16(14) 2_646 1_545 ?
O1 Tb1 N1 152.16(7) 2_656 1_545 ?
O1 Tb1 N1 152.16(7) . 1_545 ?
O2 Tb1 N1 74.57(9) . 1_545 ?
O2 Tb1 N1 74.57(9) 2_656 1_545 ?
N2 Tb1 N1 65.58(7) 2_646 1_545 ?
N2 Tb1 N1 65.58(7) 1_545 1_545 ?
O1 Tb1 O3 76.76(12) 2_656 . ?
O1 Tb1 O3 72.21(12) . . ?
O2 Tb1 O3 52.28(12) . . ?
O2 Tb1 O3 140.59(13) 2_656 . ?
N2 Tb1 O3 73.05(12) 2_646 . ?
N2 Tb1 O3 122.78(11) 1_545 . ?
N1 Tb1 O3 107.60(9) 1_545 . ?
O1 Tb1 O3 72.21(12) 2_656 2_656 ?
O1 Tb1 O3 76.76(12) . 2_656 ?
O2 Tb1 O3 140.59(13) . 2_656 ?
O2 Tb1 O3 52.28(12) 2_656 2_656 ?
N2 Tb1 O3 122.78(11) 2_646 2_656 ?
N2 Tb1 O3 73.05(12) 1_545 2_656 ?
N1 Tb1 O3 107.60(9) 1_545 2_656 ?
O3 Tb1 O3 144.81(18) . 2_656 ?
O1 Tb1 C2 27.84(7) 2_656 . ?
O1 Tb1 C2 27.84(7) . . ?
O2 Tb1 C2 105.43(9) . . ?
O2 Tb1 C2 105.43(9) 2_656 . ?
N2 Tb1 C2 114.42(7) 2_646 . ?
N2 Tb1 C2 114.42(7) 1_545 . ?
N1 Tb1 C2 180.0 1_545 . ?
O3 Tb1 C2 72.40(9) . . ?
O3 Tb1 C2 72.40(9) 2_656 . ?
O1 Tb1 C6 81.90(12) 2_656 . ?
O1 Tb1 C6 96.61(12) . . ?
O2 Tb1 C6 25.81(13) . . ?
O2 Tb1 C6 155.23(14) 2_656 . ?
N2 Tb1 C6 83.22(13) 2_646 . ?
N2 Tb1 C6 97.48(13) 1_545 . ?
N1 Tb1 C6 90.84(8) 1_545 . ?
O3 Tb1 C6 26.47(13) . . ?
O3 Tb1 C6 152.41(13) 2_656 . ?
C2 Tb1 C6 89.16(8) . . ?
O1 Tb1 C6 96.61(12) 2_656 2_656 ?
O1 Tb1 C6 81.90(12) . 2_656 ?
O2 Tb1 C6 155.23(13) . 2_656 ?
O2 Tb1 C6 25.81(13) 2_656 2_656 ?
N2 Tb1 C6 97.48(13) 2_646 2_656 ?
N2 Tb1 C6 83.22(13) 1_545 2_656 ?
N1 Tb1 C6 90.84(8) 1_545 2_656 ?
O3 Tb1 C6 152.41(13) . 2_656 ?
O3 Tb1 C6 26.47(13) 2_656 2_656 ?
C2 Tb1 C6 89.16(8) . 2_656 ?
C6 Tb1 C6 178.32(16) . 2_656 ?
C1 N1 C1 119.0(4) . 2_656 ?
C1 N1 Tb1 120.5(2) . 1_565 ?
C1 N1 Tb1 120.5(2) 2_656 1_565 ?
C4 N2 C7 118.8(3) . . ?
C4 N2 Tb1 122.2(2) . 1_565 ?
C7 N2 Tb1 119.0(3) . 1_565 ?
C2 O1 Tb1 90.8(3) . . ?
C6 O2 Tb1 95.1(3) . . ?
C6 O3 Tb1 88.8(3) . . ?
N1 C1 C5 122.3(3) . . ?
N1 C1 C4 115.8(3) . . ?
C5 C1 C4 122.0(3) . . ?
O1 C2 O1 122.7(5) 2_656 . ?
O1 C2 C3 118.6(3) 2_656 . ?
O1 C2 C3 118.6(3) . . ?
O1 C2 Tb1 61.4(3) 2_656 . ?
O1 C2 Tb1 61.4(3) . . ?
C3 C2 Tb1 180.0 . . ?
C5 C3 C5 120.5(5) . 2_656 ?
C5 C3 C2 119.8(2) . . ?
C5 C3 C2 119.7(2) 2_656 . ?
N2 C4 C8 121.8(3) . . ?
N2 C4 C1 115.9(3) . . ?
C8 C4 C1 122.2(3) . . ?
C3 C5 C1 117.9(4) . . ?
O2 C6 O3 123.9(5) . . ?
O2 C6 Tb1 59.1(3) . . ?
O3 C6 Tb1 64.8(3) . . ?
N2 C7 C10 122.5(4) . . ?
C4 C8 C9 119.3(4) . . ?
C10 C9 C8 119.0(4) . . ?
C7 C10 C9 118.6(4) . . ?

loop_
_geom_bond_atom_site_label_1
_geom_bond_atom_site_label_2
_geom_bond_distance
_geom_bond_site_symmetry_2
_geom_bond_publ_flag
Tb1 O1 2.368(3) 2_656 ?
Tb1 O1 2.369(3) . ?
Tb1 O2 2.396(4) . ?
Tb1 O2 2.396(4) 2_656 ?
Tb1 N2 2.438(3) 2_646 ?
Tb1 N2 2.438(3) 1_545 ?
Tb1 N1 2.485(4) 1_545 ?
Tb1 O3 2.516(4) . ?
Tb1 O3 2.516(4) 2_656 ?
Tb1 C2 2.699(6) . ?
Tb1 C6 2.781(5) . ?
Tb1 C6 2.781(5) 2_656 ?
N1 C1 1.348(4) . ?
N1 C1 1.348(4) 2_656 ?
N1 Tb1 2.485(4) 1_565 ?
N2 C4 1.347(5) . ?
N2 C7 1.354(5) . ?
N2 Tb1 2.438(3) 1_565 ?
O1 C2 1.260(4) . ?
O2 C6 1.216(6) . ?
O3 C6 1.240(6) . ?
C1 C5 1.397(5) . ?
C1 C4 1.491(5) . ?
C2 O1 1.260(4) 2_656 ?
C2 C3 1.506(7) . ?
C3 C5 1.388(5) . ?
C3 C5 1.388(5) 2_656 ?
C4 C8 1.392(5) . ?
C7 C10 1.388(6) . ?
C8 C9 1.391(6) . ?
C9 C10 1.396(6) . ?
